data_9017755
loop_
_publ_author_name
'Ren, G.'
'Li, G.'
'Shi, J.'
'Gu, X.'
'Fan, G.'
'Yu, A.'
'Liu, Q.'
'Shen, G.'

_publ_section_title
;
 Potassic-hastingsite, KCa2(Fe2+4Fe3+)(Si6Al2)O22(OH)2, from the Keshiketeng
 Banner, Inner Mongolia, China: description of the neotype and its implication
;
_journal_name_full 'Mineralogy and Petrology'
_journal_page_first 403
_journal_page_last 412
_journal_volume 114
_journal_year 2020
_chemical_compound_source 'Keshiketeng Banner, Inner Mongolia, China'
_chemical_formula_sum 'Al2.148 Ca2.07 Cl0.86 Fe4.68 H1.14 K0.61 Mg0.06 Mn0.06 Na0.2 O23.14 Si5.972 Ti0.04'
_chemical_name_mineral Potassic-hastingsite
_space_group_IT_number 12
_space_group_name_Hall '-C 2y'
_space_group_name_H-M_alt 'C 1 2/m 1'
_symmetry_space_group_name_H-M 'C 1 2/m 1'
_cell_angle_alpha 90
_cell_angle_beta 105.02
_cell_angle_gamma 90
_cell_formula_units_Z 2
_cell_length_a 9.9587
_cell_length_b 18.2524
_cell_length_c 5.3409
_cell_volume 937.649
_database_code_amcsd 0020941
_exptl_crystal_density_diffrn 3.567
_cod_data_source_file inputs/fixed/downloads/18/18718.cif
_cod_data_source_block 18718
_cod_original_formula_sum 'K.61 Na.2 Ca2.07 Fe4.68 Al2.148 Mn.06 Mg.06 Ti.04 Si5.972 O23.14 Cl.86 H1.14'
_cod_database_code 9017755

loop_
_space_group_symop_operation_xyz
x,y,z
1/2+x,1/2+y,z
x,-y,z
1/2+x,1/2-y,z
-x,y,-z
1/2-x,1/2+y,-z
-x,-y,-z
1/2-x,1/2-y,-z

loop_
_atom_site_aniso_label
_atom_site_aniso_U_11
_atom_site_aniso_U_22
_atom_site_aniso_U_33
_atom_site_aniso_U_12
_atom_site_aniso_U_13
_atom_site_aniso_U_23
KA 0.08900 0.08500 0.12800 0.00000 0.08200 0.00000
NaA 0.08900 0.08500 0.12800 0.00000 0.08200 0.00000
CaA 0.08900 0.08500 0.12800 0.00000 0.08200 0.00000
CaB 0.01590 0.01050 0.01590 0.00000 0.00800 0.00000
FeM3 0.01040 0.00560 0.00800 0.00000 0.00120 0.00000
FeM2 0.01470 0.01220 0.01120 0.00000 0.00440 0.00000
FeM1 0.00630 0.00350 0.00580 0.00000 0.00180 0.00000
AlM1 0.00630 0.00350 0.00580 0.00000 0.00180 0.00000
MnM1 0.00630 0.00350 0.00580 0.00000 0.00180 0.00000
MgM1 0.00630 0.00350 0.00580 0.00000 0.00180 0.00000
TiM1 0.00630 0.00350 0.00580 0.00000 0.00180 0.00000
AlT1 0.00900 0.00720 0.00890 -0.00060 0.00200 -0.00040
SiT1 0.00900 0.00720 0.00890 -0.00060 0.00200 -0.00040
SiT2 0.00880 0.00710 0.00790 -0.00030 0.00240 0.00030
O1 0.01670 0.01300 0.02200 0.00000 0.00490 0.00000
O2 0.01300 0.01450 0.01660 0.00070 0.00430 -0.00290
O3 0.01670 0.01100 0.01410 -0.00260 0.00640 -0.00040
O4 0.01270 0.01570 0.01330 0.00010 0.00220 0.00400
O5 0.01090 0.01160 0.01200 0.00020 0.00170 0.00080
O6 0.01340 0.01210 0.01170 -0.00210 0.00340 -0.00130
O-HW 0.01500 0.01400 0.01300 0.00000 0.00400 0.00000
ClW 0.01700 0.01400 0.02100 0.00000 0.00700 0.00000

loop_
_atom_site_label
_atom_site_fract_x
_atom_site_fract_y
_atom_site_fract_z
_atom_site_occupancy
_atom_site_U_iso_or_equiv
_atom_site_type_symbol
_atom_site_attached_hydrogens
KA 0.50000 0.50000 0.00000 0.61000 0.09100 K 0
NaA 0.50000 0.50000 0.00000 0.20000 0.09100 Na 0
CaA 0.50000 0.50000 0.00000 0.07000 0.09100 Ca 0
CaB 0.50000 0.28060 0.50000 1.00000 0.01340 Ca 0
FeM3 0.00000 0.50000 0.00000 1.00000 0.00820 Fe 0
FeM2 0.00000 0.40840 0.50000 1.00000 0.01250 Fe 0
FeM1 0.50000 0.17910 0.00000 0.84000 0.00520 Fe 0
AlM1 0.50000 0.17910 0.00000 0.06000 0.00520 Al 0
MnM1 0.50000 0.17910 0.00000 0.03000 0.00520 Mn 0
MgM1 0.50000 0.17910 0.00000 0.03000 0.00520 Mg 0
TiM1 0.50000 0.17910 0.00000 0.02000 0.00520 Ti 0
AlT1 0.72140 0.41460 0.70020 0.50700 0.00840 Al 0
SiT1 0.72140 0.41460 0.70020 0.49300 0.00840 Si 0
SiT2 0.70930 0.32770 0.19010 1.00000 0.00790 Si 0
O1 0.66670 0.50000 0.70740 1.00000 0.01720 O 0
O2 0.65790 0.37980 0.40260 1.00000 0.01460 O 0
O3 0.63130 0.25160 0.20770 1.00000 0.01350 O 0
O4 0.65300 0.36320 -0.10160 1.00000 0.01420 O 0
O5 0.87800 0.32310 0.26840 1.00000 0.01170 O 0
O6 0.89370 0.40930 0.78630 1.00000 0.01240 O 0
O-HW 0.88900 0.50000 0.28900 0.57000 0.01400 O 0
ClW 0.83400 0.50000 0.26200 0.43000 0.01700 Cl 0

loop_
_cod_changelog_entry_id
_cod_changelog_entry_author
_cod_changelog_entry_date
_cod_changelog_entry_text
1
;cod-tools version 3.8.0
Id: cif_guess_AMCSD_atom_types 9581 2023-05-17 12:35:41Z saulius
;
2023-05-23T09:21:34+03:00
;Derived atom types and hydrogen counts
from atom names that follow the AMCSD naming convention
(Wat == water, O-H == hydroxyl).
;

loop_
_cod_related_entry_id
_cod_related_entry_database
_cod_related_entry_code
1 AMCSD 0020941
